data_4321355
loop_
_publ_author_name
'Seiji Komeda'
'Martin Lutz'
'Anthony L. Spek'
'Masahiko Chikuma'
'Jan Reedijk'

_publ_contact_author_address
; Bijvoet Center for Biomolecular Research
  Dep. Crystal and Structural Chemistry
  Utrecht University
  Padualaan 8
  3584 CH Utrecht
  The Netherlands
;
_publ_contact_author_email m.lutz@chem.uu.nl
_publ_contact_author_fax '[+31] 30 2533940'
_publ_contact_author_name 'Martin Lutz'
_publ_contact_author_phone '[+31] 30 2533902'
_publ_section_title
;
 New Antitumor-Active Azole-Bridged Dinuclear Platinum(II) Complexes:
 Synthesis, Characterization, Crystal Structures, and Cytotoxic Studies
;
_journal_name_full 'Inorganic Chemistry'
_journal_page_first 4230
_journal_page_last 4236
_journal_paper_doi 10.1021/ic000273v
_journal_volume 39
_journal_year 2000
_chemical_formula_moiety 'C2 H15 N7 O Pt2, 2(N O3)'
_chemical_formula_sum 'C2 H15 N9 O7 Pt2'
_chemical_formula_weight 667.41
_chemical_name_systematic
; 
 ? 
;
_space_group_IT_number 2
_symmetry_cell_setting triclinic
_symmetry_space_group_name_Hall '-P 1'
_symmetry_space_group_name_H-M 'P -1'
_atom_sites_solution_hydrogens difmap
_atom_sites_solution_primary heavy
_atom_sites_solution_secondary difmap
_audit_creation_method SHELXL-97
_cell_angle_alpha 66.988(10)
_cell_angle_beta 75.423(9)
_cell_angle_gamma 67.321(13)
_cell_formula_units_Z 2
_cell_length_a 8.5225(15)
_cell_length_b 9.1977(18)
_cell_length_c 9.9771(7)
_cell_measurement_reflns_used 25
_cell_measurement_temperature 150(2)
_cell_measurement_theta_max 15.37
_cell_measurement_theta_min 8.40
_cell_volume 659.48(19)
_computing_cell_refinement 'SET4 (de Boer & Duisenberg, 1984)'
_computing_data_collection 'Locally modified CAD4-Version 5 Software (Enraf-Nonius, 1989)'
_computing_data_reduction 'HELENA (Spek, 1997)'
_computing_molecular_graphics 'PLATON (Spek, 2000)'
_computing_publication_material 'manually editing of SHELXL output'
_computing_structure_refinement 'SHELXL-97 (Sheldrick, 1997)'
_computing_structure_solution 'DIRDIF-97 (Beurskens et al., 1997)'
_diffrn_ambient_temperature 150(2)
_diffrn_measured_fraction_theta_full 1.000
_diffrn_measured_fraction_theta_max 1.000
_diffrn_measurement_device_type 'Enraf-Nonius CAD4T'
_diffrn_measurement_method 'omega scans'
_diffrn_radiation_monochromator graphite
_diffrn_radiation_source 'rotating anode'
_diffrn_radiation_type MoK\a
_diffrn_radiation_wavelength 0.71073
_diffrn_reflns_av_R_equivalents 0.0394
_diffrn_reflns_av_sigmaI/netI 0.0453
_diffrn_reflns_limit_h_max 11
_diffrn_reflns_limit_h_min -11
_diffrn_reflns_limit_k_max 11
_diffrn_reflns_limit_k_min -11
_diffrn_reflns_limit_l_max 12
_diffrn_reflns_limit_l_min -12
_diffrn_reflns_number 6424
_diffrn_reflns_theta_full 27.48
_diffrn_reflns_theta_max 27.48
_diffrn_reflns_theta_min 2.23
_diffrn_standards_decay_% 0
_diffrn_standards_interval_time 60
_diffrn_standards_number 3
_exptl_absorpt_coefficient_mu 21.240
_exptl_absorpt_correction_T_max 0.69
_exptl_absorpt_correction_T_min 0.23
_exptl_absorpt_correction_type refdelf
_exptl_crystal_colour colourless
_exptl_crystal_density_diffrn 3.361
_exptl_crystal_density_method 'not measured'
_exptl_crystal_description needle
_exptl_crystal_F_000 604
_exptl_crystal_size_max 0.25
_exptl_crystal_size_mid 0.15
_exptl_crystal_size_min 0.08
_refine_diff_density_max 2.000
_refine_diff_density_min -2.237
_refine_diff_density_rms 0.256
_refine_ls_extinction_method none
_refine_ls_goodness_of_fit_ref 1.035
_refine_ls_hydrogen_treatment mixed
_refine_ls_matrix_type full
_refine_ls_number_parameters 185
_refine_ls_number_reflns 3010
_refine_ls_number_restraints 0
_refine_ls_restrained_S_all 1.035
_refine_ls_R_factor_all 0.0389
_refine_ls_R_factor_gt 0.0289
_refine_ls_shift/su_max 0.000
_refine_ls_shift/su_mean 0.000
_refine_ls_structure_factor_coef Fsqd
_refine_ls_weighting_details 'calc w=1/[\s^2^(Fo^2^)+(0.0336P)^2^+0.0000P] where P=(Fo^2^+2Fc^2^)/3'
_refine_ls_weighting_scheme calc
_refine_ls_wR_factor_gt 0.0629
_refine_ls_wR_factor_ref 0.0663
_reflns_number_gt 2532
_reflns_number_total 3010
_reflns_threshold_expression I>2\s(I)
_cod_data_source_file ic000273v_2.cif
_cod_data_source_block comp2
_cod_original_cell_volume 659.48(18)
_cod_database_code 4321355

loop_
_symmetry_equiv_pos_as_xyz
'x, y, z'
'-x, -y, -z'

loop_
_atom_site_label
_atom_site_type_symbol
_atom_site_fract_x
_atom_site_fract_y
_atom_site_fract_z
_atom_site_U_iso_or_equiv
_atom_site_adp_type
_atom_site_occupancy
_atom_site_symmetry_multiplicity
_atom_site_calc_flag
_atom_site_refinement_flags
_atom_site_disorder_assembly
_atom_site_disorder_group
Pt1 Pt 0.85496(3) 0.41390(3) 0.69412(3) 0.01294(8) Uani 1 1 d . . .
Pt2 Pt 0.61249(3) 0.64920(3) 0.40705(3) 0.01399(8) Uani 1 1 d . . .
O1 O 0.6953(7) 0.6363(6) 0.5856(5) 0.0190(11) Uani 1 1 d . . .
H1 H 0.6030 0.6654 0.6424 0.050 Uiso 1 1 d . . .
N1 N 0.8892(8) 0.3402(8) 0.5228(6) 0.0150(12) Uani 1 1 d . . .
N2 N 0.7970(8) 0.4361(8) 0.4092(7) 0.0165(13) Uani 1 1 d . . .
N3 N 0.8427(9) 0.3644(9) 0.3065(7) 0.0246(15) Uani 1 1 d . . .
C4 C 0.9666(11) 0.2184(10) 0.3588(8) 0.0227(17) Uani 1 1 d . . .
H4 H 1.0243 0.1377 0.3106 0.027 Uiso 1 1 calc R . .
C5 C 0.9954(10) 0.2058(9) 0.4913(8) 0.0157(14) Uani 1 1 d . . .
H5 H 1.0775 0.1162 0.5507 0.019 Uiso 1 1 calc R . .
N6 N 1.0169(8) 0.1915(7) 0.8038(6) 0.0165(13) Uani 1 1 d . . .
H6A H 0.9648 0.1121 0.8361 0.025 Uiso 1 1 calc R . .
H6B H 1.0447 0.2005 0.8819 0.025 Uiso 1 1 calc R . .
H6C H 1.1136 0.1622 0.7428 0.025 Uiso 1 1 calc R . .
N7 N 0.8155(9) 0.4922(8) 0.8682(6) 0.0192(14) Uani 1 1 d . . .
H7A H 0.7182 0.5816 0.8624 0.029 Uiso 1 1 calc R . .
H7B H 0.9061 0.5220 0.8670 0.029 Uiso 1 1 calc R . .
H7C H 0.8045 0.4080 0.9530 0.029 Uiso 1 1 calc R . .
N8 N 0.4274(9) 0.8700(8) 0.4075(7) 0.0195(14) Uani 1 1 d . . .
H8A H 0.3987 0.8740 0.5005 0.029 Uiso 1 1 calc R . .
H8B H 0.3333 0.8790 0.3735 0.029 Uiso 1 1 calc R . .
H8C H 0.4674 0.9558 0.3485 0.029 Uiso 1 1 calc R . .
N9 N 0.5383(9) 0.6630(8) 0.2233(6) 0.0189(14) Uani 1 1 d . . .
H9A H 0.6300 0.6099 0.1705 0.028 Uiso 1 1 calc R . .
H9B H 0.4953 0.7720 0.1682 0.028 Uiso 1 1 calc R . .
H9C H 0.4561 0.6134 0.2489 0.028 Uiso 1 1 calc R . .
N10 N 0.3293(9) 0.8061(8) 0.8087(7) 0.0208(14) Uani 1 1 d . . .
O11 O 0.3341(8) 0.9273(7) 0.6932(5) 0.0256(13) Uani 1 1 d . . .
O12 O 0.2135(9) 0.8222(8) 0.9073(6) 0.0349(15) Uani 1 1 d . . .
O13 O 0.4439(8) 0.6669(7) 0.8188(6) 0.0283(13) Uani 1 1 d . . .
N20 N 0.2644(9) 0.1182(9) 0.0881(7) 0.0238(15) Uani 1 1 d . . .
O21 O 0.2250(8) -0.0112(7) 0.1540(6) 0.0250(12) Uani 1 1 d . . .
O22 O 0.3984(11) 0.1238(12) 0.1093(9) 0.071(3) Uani 1 1 d . . .
O23 O 0.1703(8) 0.2434(7) 0.0042(6) 0.0291(14) Uani 1 1 d . . .

loop_
_atom_site_aniso_label
_atom_site_aniso_U_11
_atom_site_aniso_U_22
_atom_site_aniso_U_33
_atom_site_aniso_U_23
_atom_site_aniso_U_13
_atom_site_aniso_U_12
Pt1 0.01292(15) 0.01138(15) 0.01469(14) -0.00315(10) -0.00273(10) -0.00458(11)
Pt2 0.01366(15) 0.01446(15) 0.01293(14) -0.00264(10) -0.00170(10) -0.00540(11)
O1 0.022(3) 0.016(3) 0.019(2) -0.004(2) -0.010(2) -0.002(2)
N1 0.011(3) 0.017(3) 0.015(3) -0.007(2) 0.007(2) -0.005(2)
N2 0.019(3) 0.019(3) 0.018(3) -0.009(2) 0.000(2) -0.012(3)
N3 0.024(4) 0.025(4) 0.022(3) -0.012(3) -0.001(3) -0.003(3)
C4 0.025(4) 0.020(4) 0.027(4) -0.015(3) 0.003(3) -0.007(3)
C5 0.017(4) 0.008(3) 0.019(3) -0.004(3) 0.000(3) -0.003(3)
N6 0.017(3) 0.012(3) 0.017(3) -0.002(2) -0.005(2) -0.003(3)
N7 0.023(4) 0.018(3) 0.018(3) -0.006(2) -0.006(3) -0.005(3)
N8 0.027(4) 0.012(3) 0.015(3) -0.004(2) -0.004(3) -0.002(3)
N9 0.024(4) 0.020(3) 0.014(3) -0.006(2) -0.006(2) -0.007(3)
N10 0.020(4) 0.015(3) 0.025(3) -0.007(3) 0.001(3) -0.004(3)
O11 0.037(4) 0.020(3) 0.018(3) -0.002(2) -0.001(2) -0.014(3)
O12 0.037(4) 0.021(3) 0.030(3) -0.006(2) 0.010(3) -0.002(3)
O13 0.024(3) 0.016(3) 0.038(3) -0.013(2) 0.001(3) 0.002(2)
N20 0.028(4) 0.031(4) 0.013(3) -0.004(3) -0.002(3) -0.015(3)
O21 0.028(3) 0.023(3) 0.031(3) -0.009(2) -0.005(2) -0.014(3)
O22 0.066(6) 0.091(7) 0.058(5) 0.030(4) -0.040(4) -0.064(6)
O23 0.036(4) 0.026(3) 0.026(3) -0.006(2) -0.015(3) -0.006(3)

loop_
_atom_type_symbol
_atom_type_description
_atom_type_scat_dispersion_real
_atom_type_scat_dispersion_imag
_atom_type_scat_source
C C 0.0033 0.0016 'International Tables Vol C Tables 4.2.6.8 and 6.1.1.4'
H H 0.0000 0.0000 'International Tables Vol C Tables 4.2.6.8 and 6.1.1.4'
N N 0.0061 0.0033 'International Tables Vol C Tables 4.2.6.8 and 6.1.1.4'
O O 0.0106 0.0060 'International Tables Vol C Tables 4.2.6.8 and 6.1.1.4'
Pt Pt -1.7033 8.3905 'International Tables Vol C Tables 4.2.6.8 and 6.1.1.4'

loop_
_geom_angle_atom_site_label_1
_geom_angle_atom_site_label_2
_geom_angle_atom_site_label_3
_geom_angle
_geom_angle_site_symmetry_1
_geom_angle_site_symmetry_3
_geom_angle_publ_flag
N1 Pt1 O1 88.9(2) . . ?
N1 Pt1 N6 91.5(2) . . ?
O1 Pt1 N6 179.4(2) . . ?
N1 Pt1 N7 178.9(2) . . ?
O1 Pt1 N7 90.2(2) . . ?
N6 Pt1 N7 89.4(2) . . ?
N1 Pt1 Pt2 58.32(18) . . ?
O1 Pt1 Pt2 31.64(14) . . ?
N6 Pt1 Pt2 148.89(17) . . ?
N7 Pt1 Pt2 120.66(18) . . ?
N2 Pt2 O1 88.3(2) . . ?
N2 Pt2 N9 90.7(2) . . ?
O1 Pt2 N9 177.8(2) . . ?
N2 Pt2 N8 178.3(3) . . ?
O1 Pt2 N8 90.2(2) . . ?
N9 Pt2 N8 90.7(3) . . ?
N2 Pt2 Pt1 58.00(17) . . ?
O1 Pt2 Pt1 31.57(15) . . ?
N9 Pt2 Pt1 147.99(18) . . ?
N8 Pt2 Pt1 120.67(17) . . ?
Pt1 O1 Pt2 116.8(2) . . ?
Pt1 O1 H1 110.3 . . ?
Pt2 O1 H1 104.6 . . ?
C5 N1 N2 107.0(6) . . ?
C5 N1 Pt1 132.0(5) . . ?
N2 N1 Pt1 121.0(5) . . ?
N3 N2 N1 110.8(6) . . ?
N3 N2 Pt2 126.5(5) . . ?
N1 N2 Pt2 122.6(5) . . ?
N2 N3 C4 105.3(6) . . ?
N3 C4 C5 109.0(7) . . ?
N3 C4 H4 125.5 . . ?
C5 C4 H4 125.5 . . ?
N1 C5 C4 107.9(7) . . ?
N1 C5 H5 126.1 . . ?
C4 C5 H5 126.1 . . ?
Pt1 N6 H6A 109.5 . . ?
Pt1 N6 H6B 109.5 . . ?
H6A N6 H6B 109.5 . . ?
Pt1 N6 H6C 109.5 . . ?
H6A N6 H6C 109.5 . . ?
H6B N6 H6C 109.5 . . ?
Pt1 N7 H7A 109.5 . . ?
Pt1 N7 H7B 109.5 . . ?
H7A N7 H7B 109.5 . . ?
Pt1 N7 H7C 109.5 . . ?
H7A N7 H7C 109.5 . . ?
H7B N7 H7C 109.5 . . ?
Pt2 N8 H8A 109.5 . . ?
Pt2 N8 H8B 109.5 . . ?
H8A N8 H8B 109.5 . . ?
Pt2 N8 H8C 109.5 . . ?
H8A N8 H8C 109.5 . . ?
H8B N8 H8C 109.5 . . ?
Pt2 N9 H9A 109.5 . . ?
Pt2 N9 H9B 109.5 . . ?
H9A N9 H9B 109.5 . . ?
Pt2 N9 H9C 109.5 . . ?
H9A N9 H9C 109.5 . . ?
H9B N9 H9C 109.5 . . ?
O12 N10 O11 120.4(6) . . ?
O12 N10 O13 120.6(7) . . ?
O11 N10 O13 118.9(6) . . ?
O22 N20 O23 119.2(8) . . ?
O22 N20 O21 119.2(7) . . ?
O23 N20 O21 121.6(7) . . ?

loop_
_geom_bond_atom_site_label_1
_geom_bond_atom_site_label_2
_geom_bond_distance
_geom_bond_site_symmetry_2
_geom_bond_publ_flag
Pt1 N1 1.992(6) . ?
Pt1 O1 2.018(5) . ?
Pt1 N6 2.030(6) . ?
Pt1 N7 2.036(6) . ?
Pt1 Pt2 3.4411(6) . ?
Pt2 N2 1.981(7) . ?
Pt2 O1 2.022(5) . ?
Pt2 N9 2.029(6) . ?
Pt2 N8 2.036(6) . ?
O1 H1 0.8621 . ?
N1 C5 1.321(9) . ?
N1 N2 1.346(9) . ?
N2 N3 1.329(8) . ?
N3 C4 1.351(10) . ?
C4 C5 1.357(10) . ?
C4 H4 0.9500 . ?
C5 H5 0.9500 . ?
N6 H6A 0.9100 . ?
N6 H6B 0.9100 . ?
N6 H6C 0.9100 . ?
N7 H7A 0.9100 . ?
N7 H7B 0.9100 . ?
N7 H7C 0.9100 . ?
N8 H8A 0.9100 . ?
N8 H8B 0.9100 . ?
N8 H8C 0.9100 . ?
N9 H9A 0.9100 . ?
N9 H9B 0.9100 . ?
N9 H9C 0.9100 . ?
N10 O12 1.215(8) . ?
N10 O11 1.257(8) . ?
N10 O13 1.260(8) . ?
N20 O22 1.235(10) . ?
N20 O23 1.242(8) . ?
N20 O21 1.244(9) . ?

loop_
_geom_hbond_atom_site_label_D
_geom_hbond_atom_site_label_H
_geom_hbond_atom_site_label_A
_geom_hbond_distance_DH
_geom_hbond_distance_HA
_geom_hbond_distance_DA
_geom_hbond_angle_DHA
_geom_hbond_site_symmetry_A
O1 H1 O13 0.86 1.93 2.761(8) 160.2 .
N6 H6A O21 0.91 2.12 2.971(9) 155.4 2_656
N6 H6B O23 0.91 2.04 2.911(8) 160.7 1_656
N6 H6C O11 0.91 2.38 3.156(8) 142.8 1_645
N7 H7A O13 0.91 2.26 3.016(9) 140.4 .
N7 H7C O12 0.91 2.07 2.941(9) 159.8 2_667
N8 H8A O11 0.91 2.06 2.957(8) 169.5 .
N8 H8B O21 0.91 2.29 3.024(8) 137.7 1_565
N8 H8C O22 0.91 2.36 2.976(9) 125.2 1_565
N8 H8C O11 0.91 2.21 3.007(9) 145.8 2_676
N9 H9A N3 0.91 2.43 2.962(10) 117.3 .
N9 H9A O23 0.91 2.49 3.058(9) 120.9 2_665
N9 H9B O21 0.91 2.39 3.119(9) 137.2 1_565
N9 H9B O22 0.91 2.60 3.159(9) 120.7 2_665

loop_
_geom_torsion_atom_site_label_1
_geom_torsion_atom_site_label_2
_geom_torsion_atom_site_label_3
_geom_torsion_atom_site_label_4
_geom_torsion
_geom_torsion_site_symmetry_1
_geom_torsion_site_symmetry_2
_geom_torsion_site_symmetry_3
_geom_torsion_site_symmetry_4
_geom_torsion_publ_flag
N1 Pt1 Pt2 N2 -1.5(3) . . . . ?
O1 Pt1 Pt2 N2 161.9(4) . . . . ?
N6 Pt1 Pt2 N2 -17.4(4) . . . . ?
N7 Pt1 Pt2 N2 179.0(3) . . . . ?
N1 Pt1 Pt2 O1 -163.4(4) . . . . ?
N6 Pt1 Pt2 O1 -179.3(4) . . . . ?
N7 Pt1 Pt2 O1 17.0(4) . . . . ?
N1 Pt1 Pt2 N9 12.4(4) . . . . ?
O1 Pt1 Pt2 N9 175.8(5) . . . . ?
N6 Pt1 Pt2 N9 -3.5(5) . . . . ?
N7 Pt1 Pt2 N9 -167.1(4) . . . . ?
N1 Pt1 Pt2 N8 179.8(3) . . . . ?
O1 Pt1 Pt2 N8 -16.8(4) . . . . ?
N6 Pt1 Pt2 N8 163.9(4) . . . . ?
N7 Pt1 Pt2 N8 0.3(3) . . . . ?
N1 Pt1 O1 Pt2 14.1(3) . . . . ?
N6 Pt1 O1 Pt2 147(21) . . . . ?
N7 Pt1 O1 Pt2 -165.4(3) . . . . ?
N2 Pt2 O1 Pt1 -15.2(3) . . . . ?
N9 Pt2 O1 Pt1 -80(6) . . . . ?
N8 Pt2 O1 Pt1 165.6(3) . . . . ?
O1 Pt1 N1 C5 171.8(7) . . . . ?
N6 Pt1 N1 C5 -7.8(7) . . . . ?
N7 Pt1 N1 C5 -160(13) . . . . ?
Pt2 Pt1 N1 C5 -179.6(8) . . . . ?
O1 Pt1 N1 N2 -6.5(5) . . . . ?
N6 Pt1 N1 N2 174.0(5) . . . . ?
N7 Pt1 N1 N2 22(14) . . . . ?
Pt2 Pt1 N1 N2 2.1(4) . . . . ?
C5 N1 N2 N3 0.2(8) . . . . ?
Pt1 N1 N2 N3 178.9(5) . . . . ?
C5 N1 N2 Pt2 177.6(5) . . . . ?
Pt1 N1 N2 Pt2 -3.7(8) . . . . ?
O1 Pt2 N2 N3 -171.5(6) . . . . ?
N9 Pt2 N2 N3 6.5(7) . . . . ?
N8 Pt2 N2 N3 -141(8) . . . . ?
Pt1 Pt2 N2 N3 179.2(7) . . . . ?
O1 Pt2 N2 N1 11.5(6) . . . . ?
N9 Pt2 N2 N1 -170.5(6) . . . . ?
N8 Pt2 N2 N1 42(8) . . . . ?
Pt1 Pt2 N2 N1 2.2(5) . . . . ?
N1 N2 N3 C4 0.4(9) . . . . ?
Pt2 N2 N3 C4 -176.8(5) . . . . ?
N2 N3 C4 C5 -1.0(9) . . . . ?
N2 N1 C5 C4 -0.8(9) . . . . ?
Pt1 N1 C5 C4 -179.3(5) . . . . ?
N3 C4 C5 N1 1.1(10) . . . . ?
